data_1569181
loop_
_publ_author_name
'Chang, Dongdong'
'Zhu, Jiangyu'
'Sun, Yutao'
'Chi, Kai'
'Qiao, Yanjun'
'Wang, Teng'
'Zhao, Yan'
'Liu, Yunqi'
'Lu, Xuefeng'

_publ_section_title
;
 From closed-shell edge-extended kekulenes to open-shell carbonylated
 cycloarene diradicaloid.
;
_journal_issue 22
_journal_name_full 'Chemical science'
_journal_page_first 6087
_journal_page_last 6094
_journal_paper_doi 10.1039/d3sc01295f
_journal_volume 14
_journal_year 2023
_chemical_formula_moiety 'C84 H80 O4'
_chemical_formula_sum 'C84 H80 O4'
_chemical_formula_weight 1153.48
_space_group_crystal_system triclinic
_space_group_IT_number 2
_space_group_name_Hall '-P 1'
_space_group_name_H-M_alt 'P -1'
_atom_sites_solution_hydrogens geom
_atom_sites_solution_primary dual
_audit_creation_date 2023-04-25
_audit_creation_method
;
Olex2 1.5
(compiled 2021.11.18 svn.ra9532c28 for OlexSys, GUI svn.r6429)
;
_audit_update_record
;
2023-04-28 deposited with the CCDC.	2023-05-15 downloaded from the CCDC.
;
_cell_angle_alpha 94.57(2)
_cell_angle_beta 104.856(10)
_cell_angle_gamma 96.380(13)
_cell_formula_units_Z 1
_cell_length_a 8.553(2)
_cell_length_b 11.731(3)
_cell_length_c 15.988(6)
_cell_measurement_reflns_used 6089
_cell_measurement_temperature 173(2)
_cell_measurement_theta_max 68.137
_cell_measurement_theta_min 2.876
_cell_volume 1531.1(8)
_computing_cell_refinement 'SAINT V8.40B (?, 2016)'
_computing_data_collection 'SAINT V8.40B (?, 2016)'
_computing_data_reduction 'SAINT V8.40B (?, 2016)'
_computing_molecular_graphics 'Olex2 1.5 (Dolomanov et al., 2009)'
_computing_publication_material 'Olex2 1.5 (Dolomanov et al., 2009)'
_computing_structure_refinement 'SHELXL 2018/3 (Sheldrick, 2015)'
_computing_structure_solution 'SHELXT 2018/2 (Sheldrick, 2018)'
_diffrn_ambient_temperature 173(2)
_diffrn_measured_fraction_theta_full 0.999
_diffrn_measured_fraction_theta_max 0.995
_diffrn_measurement_device_type 'Bruker D8 VENTURE'
_diffrn_radiation_type CuK\a
_diffrn_radiation_wavelength 1.54178
_diffrn_reflns_av_R_equivalents 0.0568
_diffrn_reflns_av_unetI/netI 0.0372
_diffrn_reflns_Laue_measured_fraction_full 0.999
_diffrn_reflns_Laue_measured_fraction_max 0.995
_diffrn_reflns_limit_h_max 10
_diffrn_reflns_limit_h_min -10
_diffrn_reflns_limit_k_max 14
_diffrn_reflns_limit_k_min -14
_diffrn_reflns_limit_l_max 19
_diffrn_reflns_limit_l_min -19
_diffrn_reflns_number 28547
_diffrn_reflns_point_group_measured_fraction_full 0.999
_diffrn_reflns_point_group_measured_fraction_max 0.995
_diffrn_reflns_theta_full 67.679
_diffrn_reflns_theta_max 68.467
_diffrn_reflns_theta_min 2.878
_exptl_absorpt_coefficient_mu 0.576
_exptl_absorpt_correction_T_max 0.7531
_exptl_absorpt_correction_T_min 0.6826
_exptl_absorpt_correction_type multi-scan
_exptl_absorpt_process_details
;
SADABS-2016/2 (Bruker,2016/2) was used for absorption correction.
wR2(int) was 0.0762 before and 0.0606 after correction.
The Ratio of minimum to maximum transmission is 0.9064.
The \l/2 correction factor is Not present.
;
_exptl_crystal_colour 'clear yellow'
_exptl_crystal_colour_lustre clear
_exptl_crystal_colour_primary yellow
_exptl_crystal_density_diffrn 1.251
_exptl_crystal_description block
_exptl_crystal_F_000 616
_exptl_crystal_size_max 0.16
_exptl_crystal_size_mid 0.15
_exptl_crystal_size_min 0.12
_refine_diff_density_max 0.246
_refine_diff_density_min -0.215
_refine_diff_density_rms 0.045
_refine_ls_extinction_method none
_refine_ls_goodness_of_fit_ref 1.048
_refine_ls_hydrogen_treatment constr
_refine_ls_matrix_type full
_refine_ls_number_parameters 442
_refine_ls_number_reflns 5609
_refine_ls_number_restraints 84
_refine_ls_restrained_S_all 1.056
_refine_ls_R_factor_all 0.0748
_refine_ls_R_factor_gt 0.0501
_refine_ls_shift/su_max 0.000
_refine_ls_shift/su_mean 0.000
_refine_ls_structure_factor_coef Fsqd
_refine_ls_weighting_details 'w=1/[\s^2^(Fo^2^)+(0.0822P)^2^+0.2676P] where P=(Fo^2^+2Fc^2^)/3'
_refine_ls_weighting_scheme calc
_refine_ls_wR_factor_gt 0.1345
_refine_ls_wR_factor_ref 0.1509
_reflns_Friedel_coverage 0.000
_reflns_number_gt 3995
_reflns_number_total 5609
_reflns_threshold_expression 'I > 2\s(I)'
_cod_data_source_file d3sc01295f2.cif
_cod_data_source_block t_a
_cod_depositor_comments 'Adding full bibliography for 1569181--1569184.cif.'
_cod_database_code 1569181
_shelx_shelxl_version_number 2018/3
_shelx_space_group_comment
;
The symmetry employed for this shelxl refinement is uniquely defined
by the following loop, which should always be used as a source of
symmetry information in preference to the above space-group names.
They are only intended as comments.
;
_shelx_estimated_absorpt_t_max 0.934
_shelx_estimated_absorpt_t_min 0.913
_olex2_refinement_description
;
1. Fixed Uiso
 At 1.2 times of:
  All C(H) groups, All C(H,H) groups
 At 1.5 times of:
  All C(H,H,H) groups
2. Uiso/Uaniso restraints and constraints
Uanis(C31) \\sim Ueq, Uanis(C32A) \\sim Ueq, Uanis(C33A) \\sim Ueq, Uanis(C42A)
\\sim Ueq, Uanis(C32B) \\sim Ueq, Uanis(C33B) \\sim Ueq, Uanis(C42B) \\sim Ueq,
Uanis(C31A) \\sim Ueq: with sigma of 0.01 and sigma for terminal atoms of 0.02
3. Rigid body (RIGU) restrains
 C31, C31A, C32A, C32B, C33A, C33B, C42A, C42B
 with sigma for 1-2 distances of 0.004 and sigma for 1-3 distances of 0.004
4. Others
 Sof(C31A)=Sof(C32B)=Sof(H32D)=Sof(H32E)=Sof(H32F)=Sof(C33B)=Sof(H33D)=
 Sof(H33E)=Sof(H33F)=Sof(C42B)=Sof(H42D)=Sof(H42E)=Sof(H42F)=1-FVAR(1)
 Sof(C31)=Sof(C32A)=Sof(H32A)=Sof(H32B)=Sof(H32C)=Sof(C33A)=Sof(H33A)=
 Sof(H33B)=Sof(H33C)=Sof(C42A)=Sof(H42A)=Sof(H42B)=Sof(H42C)=FVAR(1)
5.a Secondary CH2 refined with riding coordinates:
 C34(H34A,H34B), C35(H35A,H35B), C36(H36A,H36B), C38(H38A,H38B), C39(H39A,
 H39B), C40(H40A,H40B)
5.b Aromatic/amide H refined with riding coordinates:
 C1(H1), C2(H2), C4(H4), C9(H9), C11(H11), C12(H12), C17(H17), C20(H20),
 C23(H23), C26(H26), C27(H27), C29(H29), C30(H30)
5.c Idealised Me refined as rotating group:
 C32A(H32A,H32B,H32C), C32B(H32D,H32E,H32F), C33A(H33A,H33B,H33C), C33B(H33D,
 H33E,H33F), C37(H37A,H37B,H37C), C41(H41A,H41B,H41C), C42A(H42A,H42B,H42C),
 C42B(H42D,H42E,H42F)
;
_olex2_submission_special_instructions 'No special instructions were received'

loop_
_space_group_symop_operation_xyz
'x, y, z'
'-x, -y, -z'

loop_
_atom_site_label
_atom_site_type_symbol
_atom_site_fract_x
_atom_site_fract_y
_atom_site_fract_z
_atom_site_U_iso_or_equiv
_atom_site_adp_type
_atom_site_occupancy
_atom_site_site_symmetry_order
_atom_site_calc_flag
_atom_site_refinement_flags_posn
_atom_site_refinement_flags_adp
_atom_site_refinement_flags_occupancy
_atom_site_disorder_assembly
_atom_site_disorder_group
O1 O 0.83796(15) 0.26301(10) 0.41929(7) 0.0282(3) Uani 1 1 d . . . . .
O2 O 0.57529(16) 0.35773(11) 0.45503(8) 0.0323(3) Uani 1 1 d . . . . .
C1 C 1.1047(2) 0.23820(16) 0.07620(12) 0.0290(4) Uani 1 1 d . . . . .
H1 H 1.189874 0.199976 0.063901 0.035 Uiso 1 1 calc R U . . .
C2 C 1.0774(2) 0.23549(16) 0.15569(12) 0.0290(4) Uani 1 1 d . . . . .
H2 H 1.145627 0.197570 0.198165 0.035 Uiso 1 1 calc R U . . .
C3 C 0.9469(2) 0.28889(15) 0.17735(11) 0.0251(4) Uani 1 1 d . . . . .
C4 C 0.9112(2) 0.28203(15) 0.25770(11) 0.0260(4) Uani 1 1 d . . . . .
H4 H 0.979074 0.244881 0.300915 0.031 Uiso 1 1 calc R U . . .
C5 C 0.7786(2) 0.32834(15) 0.27595(11) 0.0243(4) Uani 1 1 d . . . . .
C6 C 0.7389(2) 0.31941(15) 0.35802(11) 0.0252(4) Uani 1 1 d . . . . .
C7 C 0.6077(2) 0.36224(15) 0.37498(11) 0.0264(4) Uani 1 1 d . . . . .
C8 C 0.5013(2) 0.42025(15) 0.31161(11) 0.0253(4) Uani 1 1 d . . . . .
C9 C 0.3695(2) 0.46967(16) 0.32847(11) 0.0279(4) Uani 1 1 d . . . . .
H9 H 0.349100 0.465665 0.383913 0.034 Uiso 1 1 calc R U . . .
C10 C 0.2670(2) 0.52466(15) 0.26663(11) 0.0266(4) Uani 1 1 d . . . . .
C11 C 0.1351(2) 0.58023(17) 0.28399(12) 0.0311(4) Uani 1 1 d . . . . .
H11 H 0.114344 0.577706 0.339447 0.037 Uiso 1 1 calc R U . . .
C12 C 0.0393(2) 0.63620(16) 0.22376(12) 0.0298(4) Uani 1 1 d . . . . .
H12 H -0.045123 0.672665 0.238754 0.036 Uiso 1 1 calc R U . . .
C13 C 0.0618(2) 0.64193(15) 0.13766(11) 0.0247(4) Uani 1 1 d . . . . .
C14 C -0.0349(2) 0.70091(15) 0.07445(11) 0.0245(4) Uani 1 1 d . . . . .
C15 C -0.0091(2) 0.70289(15) -0.00935(11) 0.0245(4) Uani 1 1 d . . . . .
C16 C 0.1174(2) 0.64517(14) -0.02959(11) 0.0232(4) Uani 1 1 d . . . . .
C17 C 0.2080(2) 0.58599(15) 0.03325(11) 0.0242(4) Uani 1 1 d . . . . .
H17 H 0.288471 0.544603 0.018635 0.029 Uiso 1 1 calc R U . . .
C18 C 0.1870(2) 0.58417(14) 0.11654(11) 0.0230(4) Uani 1 1 d . . . . .
C19 C 0.2941(2) 0.52807(14) 0.18249(11) 0.0240(4) Uani 1 1 d . . . . .
C20 C 0.4280(2) 0.48101(15) 0.16726(11) 0.0247(4) Uani 1 1 d . . . . .
H20 H 0.448082 0.484790 0.111719 0.030 Uiso 1 1 calc R U . . .
C21 C 0.5339(2) 0.42879(15) 0.22903(11) 0.0238(4) Uani 1 1 d . . . . .
C22 C 0.6766(2) 0.38411(14) 0.21185(11) 0.0234(4) Uani 1 1 d . . . . .
C23 C 0.7161(2) 0.39267(15) 0.13300(11) 0.0248(4) Uani 1 1 d . . . . .
H23 H 0.649548 0.431247 0.090291 0.030 Uiso 1 1 calc R U . . .
C24 C 0.8484(2) 0.34749(14) 0.11370(11) 0.0228(4) Uani 1 1 d . . . . .
C25 C -0.1600(2) 0.76873(15) 0.09718(11) 0.0255(4) Uani 1 1 d . . . . .
C26 C -0.1162(3) 0.87931(19) 0.13688(17) 0.0528(7) Uani 1 1 d . . . . .
H26 H -0.004665 0.912077 0.151694 0.063 Uiso 1 1 calc R U . . .
C27 C -0.2297(3) 0.94486(19) 0.15611(16) 0.0500(6) Uani 1 1 d . . . . .
H27 H -0.193939 1.021451 0.183749 0.060 Uiso 1 1 calc R U . . .
C28 C -0.3930(2) 0.90246(17) 0.13640(13) 0.0341(5) Uani 1 1 d . . . . .
C29 C -0.4363(3) 0.79093(19) 0.09759(17) 0.0497(6) Uani 1 1 d . . . . .
H29 H -0.547686 0.757780 0.083532 0.060 Uiso 1 1 calc R U . . .
C30 C -0.3225(2) 0.72493(17) 0.07820(15) 0.0432(6) Uani 1 1 d . . . . .
H30 H -0.357696 0.647957 0.051277 0.052 Uiso 1 1 calc R U . . .
C31 C -0.5005(14) 0.9845(11) 0.1674(8) 0.050(2) Uani 0.544(6) 1 d . U P A 1
C31A C -0.5378(15) 0.9654(12) 0.1492(7) 0.033(2) Uani 0.456(6) 1 d . U P A 2
C32A C -0.6771(8) 0.9280(6) 0.1349(8) 0.121(4) Uani 0.544(6) 1 d . U P A 1
H32A H -0.748825 0.981340 0.149723 0.182 Uiso 0.544(6) 1 calc R U P A 1
H32B H -0.691056 0.857206 0.162362 0.182 Uiso 0.544(6) 1 calc R U P A 1
H32C H -0.705327 0.909055 0.071507 0.182 Uiso 0.544(6) 1 calc R U P A 1
C32B C -0.6844(7) 0.9518(6) 0.0691(4) 0.0541(17) Uani 0.456(6) 1 d . U P A 2
H32D H -0.725056 0.869649 0.051750 0.081 Uiso 0.456(6) 1 calc R U P A 2
H32E H -0.651169 0.985565 0.021158 0.081 Uiso 0.456(6) 1 calc R U P A 2
H32F H -0.770995 0.991516 0.083096 0.081 Uiso 0.456(6) 1 calc R U P A 2
C33A C -0.4894(6) 1.0973(4) 0.1207(4) 0.0474(13) Uani 0.544(6) 1 d . U P A 1
H33A H -0.532094 1.077545 0.057549 0.071 Uiso 0.544(6) 1 calc R U P A 1
H33B H -0.375127 1.132665 0.134260 0.071 Uiso 0.544(6) 1 calc R U P A 1
H33C H -0.553933 1.151951 0.141134 0.071 Uiso 0.544(6) 1 calc R U P A 1
C33B C -0.4802(8) 1.0907(6) 0.1779(7) 0.072(3) Uani 0.456(6) 1 d . U P A 2
H33D H -0.436651 1.125497 0.133316 0.108 Uiso 0.456(6) 1 calc R U P A 2
H33E H -0.394295 1.099574 0.232831 0.108 Uiso 0.456(6) 1 calc R U P A 2
H33F H -0.571797 1.129357 0.186240 0.108 Uiso 0.456(6) 1 calc R U P A 2
C34 C 0.5233(3) 0.24274(18) 0.47364(13) 0.0390(5) Uani 1 1 d . . . . .
H34A H 0.522337 0.245763 0.535563 0.047 Uiso 1 1 calc R U . . .
H34B H 0.603064 0.191268 0.464504 0.047 Uiso 1 1 calc R U . . .
C35 C 0.3562(3) 0.19289(18) 0.41723(14) 0.0410(5) Uani 1 1 d . . . . .
H35A H 0.355631 0.194033 0.355303 0.049 Uiso 1 1 calc R U . . .
H35B H 0.275672 0.242181 0.428784 0.049 Uiso 1 1 calc R U . . .
C36 C 0.3046(3) 0.0703(2) 0.43277(17) 0.0528(6) Uani 1 1 d . . . . .
H36A H 0.305222 0.069067 0.494691 0.063 Uiso 1 1 calc R U . . .
H36B H 0.384916 0.020902 0.421070 0.063 Uiso 1 1 calc R U . . .
C37 C 0.1343(3) 0.0203(2) 0.37521(19) 0.0671(8) Uani 1 1 d . . . . .
H37A H 0.129792 0.028067 0.314094 0.101 Uiso 1 1 calc R U . . .
H37B H 0.052342 0.062248 0.392170 0.101 Uiso 1 1 calc R U . . .
H37C H 0.111877 -0.061557 0.382575 0.101 Uiso 1 1 calc R U . . .
C38 C 0.9661(2) 0.34029(16) 0.47981(12) 0.0317(4) Uani 1 1 d . . . . .
H38A H 0.919373 0.401881 0.507386 0.038 Uiso 1 1 calc R U . . .
H38B H 1.041593 0.376935 0.448955 0.038 Uiso 1 1 calc R U . . .
C39 C 1.0572(2) 0.27315(17) 0.54823(12) 0.0320(4) Uani 1 1 d . . . . .
H39A H 1.086252 0.203899 0.519267 0.038 Uiso 1 1 calc R U . . .
H39B H 0.984500 0.246585 0.584069 0.038 Uiso 1 1 calc R U . . .
C40 C 1.2118(2) 0.34268(18) 0.60749(13) 0.0371(5) Uani 1 1 d . . . . .
H40A H 1.279495 0.376145 0.571370 0.044 Uiso 1 1 calc R U . . .
H40B H 1.181967 0.407288 0.641307 0.044 Uiso 1 1 calc R U . . .
C41 C 1.3111(3) 0.2708(2) 0.66977(14) 0.0445(5) Uani 1 1 d . . . . .
H41A H 1.343108 0.207737 0.636656 0.067 Uiso 1 1 calc R U . . .
H41B H 1.245427 0.238767 0.706560 0.067 Uiso 1 1 calc R U . . .
H41C H 1.409096 0.319411 0.706493 0.067 Uiso 1 1 calc R U . . .
C42A C -0.4456(8) 1.0191(5) 0.2650(4) 0.080(2) Uani 0.544(6) 1 d . U P A 1
H42A H -0.517806 1.070755 0.281493 0.120 Uiso 0.544(6) 1 calc R U P A 1
H42B H -0.333354 1.058900 0.281156 0.120 Uiso 0.544(6) 1 calc R U P A 1
H42C H -0.450086 0.949897 0.295300 0.120 Uiso 0.544(6) 1 calc R U P A 1
C42B C -0.6057(8) 0.9078(6) 0.2212(4) 0.067(2) Uani 0.456(6) 1 d . U P A 2
H42D H -0.701394 0.942561 0.228039 0.100 Uiso 0.456(6) 1 calc R U P A 2
H42E H -0.520913 0.920425 0.276717 0.100 Uiso 0.456(6) 1 calc R U P A 2
H42F H -0.636967 0.824727 0.203577 0.100 Uiso 0.456(6) 1 calc R U P A 2

loop_
_atom_site_aniso_label
_atom_site_aniso_U_11
_atom_site_aniso_U_22
_atom_site_aniso_U_33
_atom_site_aniso_U_23
_atom_site_aniso_U_13
_atom_site_aniso_U_12
O1 0.0292(7) 0.0317(7) 0.0241(6) 0.0065(5) 0.0045(5) 0.0097(5)
O2 0.0379(8) 0.0427(8) 0.0221(6) 0.0083(6) 0.0137(6) 0.0126(6)
C1 0.0242(9) 0.0343(10) 0.0315(10) 0.0031(8) 0.0086(8) 0.0144(8)
C2 0.0267(10) 0.0347(10) 0.0286(9) 0.0072(8) 0.0072(8) 0.0142(8)
C3 0.0244(9) 0.0263(9) 0.0253(9) 0.0022(7) 0.0068(7) 0.0065(7)
C4 0.0258(9) 0.0291(9) 0.0244(9) 0.0061(7) 0.0055(7) 0.0094(7)
C5 0.0251(9) 0.0256(9) 0.0228(9) 0.0022(7) 0.0063(7) 0.0058(7)
C6 0.0274(9) 0.0274(9) 0.0215(9) 0.0056(7) 0.0056(7) 0.0072(7)
C7 0.0301(10) 0.0305(9) 0.0202(9) 0.0032(7) 0.0091(7) 0.0059(8)
C8 0.0266(9) 0.0275(9) 0.0237(9) 0.0026(7) 0.0091(7) 0.0069(7)
C9 0.0307(10) 0.0339(10) 0.0221(9) 0.0042(7) 0.0108(8) 0.0074(8)
C10 0.0269(9) 0.0301(9) 0.0262(9) 0.0028(7) 0.0120(8) 0.0064(7)
C11 0.0320(10) 0.0434(11) 0.0244(9) 0.0056(8) 0.0155(8) 0.0132(8)
C12 0.0284(10) 0.0376(10) 0.0295(10) 0.0034(8) 0.0152(8) 0.0132(8)
C13 0.0226(9) 0.0270(9) 0.0261(9) 0.0006(7) 0.0094(7) 0.0056(7)
C14 0.0208(9) 0.0274(9) 0.0268(9) 0.0011(7) 0.0086(7) 0.0062(7)
C15 0.0208(9) 0.0258(9) 0.0279(9) 0.0016(7) 0.0074(7) 0.0069(7)
C16 0.0189(8) 0.0260(9) 0.0247(9) 0.0002(7) 0.0060(7) 0.0045(7)
C17 0.0222(9) 0.0287(9) 0.0249(9) 0.0019(7) 0.0098(7) 0.0100(7)
C18 0.0204(8) 0.0250(9) 0.0246(9) 0.0005(7) 0.0083(7) 0.0039(7)
C19 0.0243(9) 0.0255(9) 0.0246(9) 0.0017(7) 0.0099(7) 0.0063(7)
C20 0.0264(9) 0.0297(9) 0.0218(9) 0.0042(7) 0.0107(7) 0.0088(7)
C21 0.0227(9) 0.0259(9) 0.0239(9) 0.0026(7) 0.0075(7) 0.0055(7)
C22 0.0242(9) 0.0240(8) 0.0229(9) 0.0014(7) 0.0070(7) 0.0057(7)
C23 0.0248(9) 0.0285(9) 0.0229(9) 0.0050(7) 0.0067(7) 0.0094(7)
C24 0.0212(9) 0.0245(8) 0.0232(9) 0.0014(7) 0.0060(7) 0.0061(7)
C25 0.0248(9) 0.0323(9) 0.0219(9) 0.0031(7) 0.0079(7) 0.0106(7)
C26 0.0261(11) 0.0458(13) 0.0829(18) -0.0217(12) 0.0174(11) 0.0036(9)
C27 0.0391(12) 0.0353(11) 0.0737(16) -0.0189(11) 0.0194(12) 0.0056(9)
C28 0.0363(11) 0.0338(10) 0.0405(11) 0.0057(9) 0.0199(9) 0.0157(8)
C29 0.0270(11) 0.0415(12) 0.0842(18) -0.0061(12) 0.0244(11) 0.0065(9)
C30 0.0311(11) 0.0310(10) 0.0691(15) -0.0082(10) 0.0205(11) 0.0044(9)
C31 0.039(5) 0.038(4) 0.080(6) -0.005(4) 0.029(4) 0.012(3)
C31A 0.031(5) 0.038(5) 0.033(3) -0.007(3) 0.009(3) 0.018(3)
C32A 0.051(4) 0.061(4) 0.261(12) -0.043(6) 0.082(6) 0.002(3)
C32B 0.036(3) 0.065(4) 0.064(4) -0.007(3) 0.012(3) 0.032(3)
C33A 0.044(3) 0.045(2) 0.054(3) 0.000(2) 0.005(2) 0.030(2)
C33B 0.041(3) 0.046(3) 0.128(7) -0.024(4) 0.031(4) 0.013(3)
C34 0.0411(12) 0.0511(13) 0.0344(11) 0.0193(10) 0.0192(9) 0.0159(10)
C35 0.0450(13) 0.0472(12) 0.0380(11) 0.0124(10) 0.0180(10) 0.0155(10)
C36 0.0633(16) 0.0497(14) 0.0552(14) 0.0152(11) 0.0278(13) 0.0141(12)
C37 0.0749(19) 0.0527(15) 0.0724(18) 0.0079(14) 0.0221(16) -0.0036(14)
C38 0.0344(10) 0.0344(10) 0.0263(9) 0.0037(8) 0.0068(8) 0.0070(8)
C39 0.0345(10) 0.0359(10) 0.0273(9) 0.0058(8) 0.0087(8) 0.0086(8)
C40 0.0339(11) 0.0445(12) 0.0309(10) 0.0008(9) 0.0065(9) 0.0049(9)
C41 0.0380(12) 0.0571(14) 0.0361(11) 0.0049(10) 0.0030(9) 0.0130(10)
C42A 0.136(5) 0.068(4) 0.076(3) 0.019(3) 0.077(4) 0.058(4)
C42B 0.069(4) 0.093(5) 0.069(4) 0.024(3) 0.052(4) 0.053(4)

loop_
_atom_type_symbol
_atom_type_description
_atom_type_scat_dispersion_real
_atom_type_scat_dispersion_imag
_atom_type_scat_source
C C 0.0181 0.0091 'International Tables Vol C Tables 4.2.6.8 and 6.1.1.4'
H H 0.0000 0.0000 'International Tables Vol C Tables 4.2.6.8 and 6.1.1.4'
O O 0.0492 0.0322 'International Tables Vol C Tables 4.2.6.8 and 6.1.1.4'

loop_
_geom_angle_atom_site_label_1
_geom_angle_atom_site_label_2
_geom_angle_atom_site_label_3
_geom_angle
_geom_angle_site_symmetry_1
_geom_angle_site_symmetry_3
_geom_angle_publ_flag
C6 O1 C38 112.72(14) . . ?
C7 O2 C34 114.70(14) . . ?
C2 C1 H1 118.8 . . ?
C2 C1 C15 122.34(16) . 2_665 ?
C15 C1 H1 118.8 2_665 . ?
C1 C2 H2 119.3 . . ?
C1 C2 C3 121.41(17) . . ?
C3 C2 H2 119.3 . . ?
C4 C3 C2 122.32(16) . . ?
C4 C3 C24 119.10(16) . . ?
C24 C3 C2 118.55(15) . . ?
C3 C4 H4 119.1 . . ?
C5 C4 C3 121.74(16) . . ?
C5 C4 H4 119.1 . . ?
C4 C5 C6 122.04(16) . . ?
C4 C5 C22 119.56(16) . . ?
C22 C5 C6 118.39(15) . . ?
O1 C6 C5 117.68(15) . . ?
C7 C6 O1 120.31(15) . . ?
C7 C6 C5 122.00(16) . . ?
O2 C7 C8 117.18(15) . . ?
C6 C7 O2 121.41(16) . . ?
C6 C7 C8 121.32(15) . . ?
C9 C8 C7 122.71(16) . . ?
C9 C8 C21 118.78(16) . . ?
C21 C8 C7 118.51(15) . . ?
C8 C9 H9 118.9 . . ?
C10 C9 C8 122.20(16) . . ?
C10 C9 H9 118.9 . . ?
C9 C10 C11 123.00(16) . . ?
C9 C10 C19 119.19(16) . . ?
C19 C10 C11 117.81(16) . . ?
C10 C11 H11 118.9 . . ?
C12 C11 C10 122.24(16) . . ?
C12 C11 H11 118.9 . . ?
C11 C12 H12 119.0 . . ?
C11 C12 C13 121.98(16) . . ?
C13 C12 H12 119.0 . . ?
C14 C13 C12 122.93(15) . . ?
C14 C13 C18 119.43(15) . . ?
C18 C13 C12 117.64(16) . . ?
C13 C14 C15 120.73(15) . . ?
C13 C14 C25 120.26(15) . . ?
C15 C14 C25 118.90(15) . . ?
C14 C15 C1 122.85(15) . 2_665 ?
C14 C15 C16 119.33(16) . . ?
C16 C15 C1 117.82(15) . 2_665 ?
C15 C16 C24 119.79(15) . 2_665 ?
C17 C16 C15 118.55(15) . . ?
C17 C16 C24 121.63(15) . 2_665 ?
C16 C17 H17 118.3 . . ?
C16 C17 C18 123.30(16) . . ?
C18 C17 H17 118.3 . . ?
C13 C18 C19 120.20(15) . . ?
C17 C18 C13 118.61(16) . . ?
C17 C18 C19 121.15(15) . . ?
C10 C19 C18 120.01(15) . . ?
C20 C19 C10 117.97(16) . . ?
C20 C19 C18 121.97(15) . . ?
C19 C20 H20 118.3 . . ?
C21 C20 C19 123.45(16) . . ?
C21 C20 H20 118.3 . . ?
C8 C21 C22 119.76(16) . . ?
C20 C21 C8 118.29(15) . . ?
C20 C21 C22 121.95(15) . . ?
C5 C22 C21 119.96(15) . . ?
C23 C22 C5 117.97(15) . . ?
C23 C22 C21 122.06(16) . . ?
C22 C23 H23 118.3 . . ?
C24 C23 C22 123.32(16) . . ?
C24 C23 H23 118.3 . . ?
C3 C24 C16 119.96(15) . 2_665 ?
C23 C24 C3 118.27(15) . . ?
C23 C24 C16 121.72(16) . 2_665 ?
C26 C25 C14 120.66(17) . . ?
C26 C25 C30 116.76(17) . . ?
C30 C25 C14 122.57(17) . . ?
C25 C26 H26 119.1 . . ?
C25 C26 C27 121.8(2) . . ?
C27 C26 H26 119.1 . . ?
C26 C27 H27 119.0 . . ?
C28 C27 C26 121.9(2) . . ?
C28 C27 H27 119.0 . . ?
C27 C28 C31 115.0(4) . . ?
C27 C28 C31A 128.8(4) . . ?
C29 C28 C27 116.15(18) . . ?
C29 C28 C31 128.7(4) . . ?
C29 C28 C31A 115.0(4) . . ?
C28 C29 H29 119.0 . . ?
C28 C29 C30 122.0(2) . . ?
C30 C29 H29 119.0 . . ?
C25 C30 C29 121.31(19) . . ?
C25 C30 H30 119.3 . . ?
C29 C30 H30 119.3 . . ?
C28 C31 C33A 108.2(8) . . ?
C32A C31 C28 108.0(7) . . ?
C32A C31 C33A 106.1(9) . . ?
C42A C31 C28 112.5(8) . . ?
C42A C31 C32A 113.6(10) . . ?
C42A C31 C33A 108.2(7) . . ?
C28 C31A C42B 107.7(8) . . ?
C32B C31A C28 114.6(7) . . ?
C32B C31A C42B 104.8(8) . . ?
C33B C31A C28 110.1(8) . . ?
C33B C31A C32B 109.5(10) . . ?
C33B C31A C42B 110.0(9) . . ?
C31 C32A H32A 109.5 . . ?
C31 C32A H32B 109.5 . . ?
C31 C32A H32C 109.5 . . ?
H32A C32A H32B 109.5 . . ?
H32A C32A H32C 109.5 . . ?
H32B C32A H32C 109.5 . . ?
C31A C32B H32D 109.5 . . ?
C31A C32B H32E 109.5 . . ?
C31A C32B H32F 109.5 . . ?
H32D C32B H32E 109.5 . . ?
H32D C32B H32F 109.5 . . ?
H32E C32B H32F 109.5 . . ?
C31 C33A H33A 109.5 . . ?
C31 C33A H33B 109.5 . . ?
C31 C33A H33C 109.5 . . ?
H33A C33A H33B 109.5 . . ?
H33A C33A H33C 109.5 . . ?
H33B C33A H33C 109.5 . . ?
C31A C33B H33D 109.5 . . ?
C31A C33B H33E 109.5 . . ?
C31A C33B H33F 109.5 . . ?
H33D C33B H33E 109.5 . . ?
H33D C33B H33F 109.5 . . ?
H33E C33B H33F 109.5 . . ?
O2 C34 H34A 109.1 . . ?
O2 C34 H34B 109.1 . . ?
O2 C34 C35 112.51(16) . . ?
H34A C34 H34B 107.8 . . ?
C35 C34 H34A 109.1 . . ?
C35 C34 H34B 109.1 . . ?
C34 C35 H35A 109.0 . . ?
C34 C35 H35B 109.0 . . ?
C34 C35 C36 112.92(18) . . ?
H35A C35 H35B 107.8 . . ?
C36 C35 H35A 109.0 . . ?
C36 C35 H35B 109.0 . . ?
C35 C36 H36A 109.1 . . ?
C35 C36 H36B 109.1 . . ?
C35 C36 C37 112.6(2) . . ?
H36A C36 H36B 107.8 . . ?
C37 C36 H36A 109.1 . . ?
C37 C36 H36B 109.1 . . ?
C36 C37 H37A 109.5 . . ?
C36 C37 H37B 109.5 . . ?
C36 C37 H37C 109.5 . . ?
H37A C37 H37B 109.5 . . ?
H37A C37 H37C 109.5 . . ?
H37B C37 H37C 109.5 . . ?
O1 C38 H38A 109.9 . . ?
O1 C38 H38B 109.9 . . ?
O1 C38 C39 108.86(15) . . ?
H38A C38 H38B 108.3 . . ?
C39 C38 H38A 109.9 . . ?
C39 C38 H38B 109.9 . . ?
C38 C39 H39A 109.0 . . ?
C38 C39 H39B 109.0 . . ?
C38 C39 C40 113.14(17) . . ?
H39A C39 H39B 107.8 . . ?
C40 C39 H39A 109.0 . . ?
C40 C39 H39B 109.0 . . ?
C39 C40 H40A 109.1 . . ?
C39 C40 H40B 109.1 . . ?
H40A C40 H40B 107.8 . . ?
C41 C40 C39 112.57(18) . . ?
C41 C40 H40A 109.1 . . ?
C41 C40 H40B 109.1 . . ?
C40 C41 H41A 109.5 . . ?
C40 C41 H41B 109.5 . . ?
C40 C41 H41C 109.5 . . ?
H41A C41 H41B 109.5 . . ?
H41A C41 H41C 109.5 . . ?
H41B C41 H41C 109.5 . . ?
C31 C42A H42A 109.5 . . ?
C31 C42A H42B 109.5 . . ?
C31 C42A H42C 109.5 . . ?
H42A C42A H42B 109.5 . . ?
H42A C42A H42C 109.5 . . ?
H42B C42A H42C 109.5 . . ?
C31A C42B H42D 109.5 . . ?
C31A C42B H42E 109.5 . . ?
C31A C42B H42F 109.5 . . ?
H42D C42B H42E 109.5 . . ?
H42D C42B H42F 109.5 . . ?
H42E C42B H42F 109.5 . . ?

loop_
_geom_bond_atom_site_label_1
_geom_bond_atom_site_label_2
_geom_bond_distance
_geom_bond_site_symmetry_2
_geom_bond_publ_flag
O1 C6 1.385(2) . ?
O1 C38 1.434(2) . ?
O2 C7 1.381(2) . ?
O2 C34 1.451(2) . ?
C1 H1 0.9500 . ?
C1 C2 1.352(3) . ?
C1 C15 1.444(2) 2_665 ?
C2 H2 0.9500 . ?
C2 C3 1.441(2) . ?
C3 C4 1.401(2) . ?
C3 C24 1.421(2) . ?
C4 H4 0.9500 . ?
C4 C5 1.396(2) . ?
C5 C6 1.446(2) . ?
C5 C22 1.419(2) . ?
C6 C7 1.359(2) . ?
C7 C8 1.447(2) . ?
C8 C9 1.398(2) . ?
C8 C21 1.427(2) . ?
C9 H9 0.9500 . ?
C9 C10 1.394(3) . ?
C10 C11 1.439(2) . ?
C10 C19 1.425(2) . ?
C11 H11 0.9500 . ?
C11 C12 1.359(3) . ?
C12 H12 0.9500 . ?
C12 C13 1.444(2) . ?
C13 C14 1.412(2) . ?
C13 C18 1.425(2) . ?
C14 C15 1.414(2) . ?
C14 C25 1.500(2) . ?
C15 C16 1.428(2) . ?
C16 C17 1.387(2) . ?
C16 C24 1.455(2) 2_665 ?
C17 H17 0.9500 . ?
C17 C18 1.390(2) . ?
C18 C19 1.460(2) . ?
C19 C20 1.393(2) . ?
C20 H20 0.9500 . ?
C20 C21 1.390(2) . ?
C21 C22 1.459(2) . ?
C22 C23 1.395(2) . ?
C23 H23 0.9500 . ?
C23 C24 1.393(2) . ?
C25 C26 1.366(3) . ?
C25 C30 1.374(3) . ?
C26 H26 0.9500 . ?
C26 C27 1.382(3) . ?
C27 H27 0.9500 . ?
C27 C28 1.376(3) . ?
C28 C29 1.371(3) . ?
C28 C31 1.540(14) . ?
C28 C31A 1.558(14) . ?
C29 H29 0.9500 . ?
C29 C30 1.388(3) . ?
C30 H30 0.9500 . ?
C31 C32A 1.520(11) . ?
C31 C33A 1.577(15) . ?
C31 C42A 1.516(12) . ?
C31A C32B 1.528(11) . ?
C31A C33B 1.494(14) . ?
C31A C42B 1.582(15) . ?
C32A H32A 0.9800 . ?
C32A H32B 0.9800 . ?
C32A H32C 0.9800 . ?
C32B H32D 0.9800 . ?
C32B H32E 0.9800 . ?
C32B H32F 0.9800 . ?
C33A H33A 0.9800 . ?
C33A H33B 0.9800 . ?
C33A H33C 0.9800 . ?
C33B H33D 0.9800 . ?
C33B H33E 0.9800 . ?
C33B H33F 0.9800 . ?
C34 H34A 0.9900 . ?
C34 H34B 0.9900 . ?
C34 C35 1.505(3) . ?
C35 H35A 0.9900 . ?
C35 H35B 0.9900 . ?
C35 C36 1.515(3) . ?
C36 H36A 0.9900 . ?
C36 H36B 0.9900 . ?
C36 C37 1.533(4) . ?
C37 H37A 0.9800 . ?
C37 H37B 0.9800 . ?
C37 H37C 0.9800 . ?
C38 H38A 0.9900 . ?
C38 H38B 0.9900 . ?
C38 C39 1.504(3) . ?
C39 H39A 0.9900 . ?
C39 H39B 0.9900 . ?
C39 C40 1.518(3) . ?
C40 H40A 0.9900 . ?
C40 H40B 0.9900 . ?
C40 C41 1.511(3) . ?
C41 H41A 0.9800 . ?
C41 H41B 0.9800 . ?
C41 H41C 0.9800 . ?
C42A H42A 0.9800 . ?
C42A H42B 0.9800 . ?
C42A H42C 0.9800 . ?
C42B H42D 0.9800 . ?
C42B H42E 0.9800 . ?
C42B H42F 0.9800 . ?

loop_
_geom_torsion_atom_site_label_1
_geom_torsion_atom_site_label_2
_geom_torsion_atom_site_label_3
_geom_torsion_atom_site_label_4
_geom_torsion
_geom_torsion_site_symmetry_1
_geom_torsion_site_symmetry_2
_geom_torsion_site_symmetry_3
_geom_torsion_site_symmetry_4
_geom_torsion_publ_flag
O1 C6 C7 O2 4.3(3) . . . . ?
O1 C6 C7 C8 -179.24(15) . . . . ?
O1 C38 C39 C40 170.97(15) . . . . ?
O2 C7 C8 C9 -0.5(3) . . . . ?
O2 C7 C8 C21 178.50(15) . . . . ?
O2 C34 C35 C36 176.89(16) . . . . ?
C1 C2 C3 C4 176.65(17) . . . . ?
C1 C2 C3 C24 -1.4(3) . . . . ?
C1 C15 C16 C17 -178.58(16) 2_665 . . . ?
C1 C15 C16 C24 3.3(2) 2_665 . . 2_665 ?
C2 C3 C4 C5 -176.17(17) . . . . ?
C2 C3 C24 C16 -1.4(2) . . . 2_665 ?
C2 C3 C24 C23 176.03(16) . . . . ?
C3 C4 C5 C6 178.65(16) . . . . ?
C3 C4 C5 C22 -0.1(3) . . . . ?
C4 C3 C24 C16 -179.53(15) . . . 2_665 ?
C4 C3 C24 C23 -2.1(3) . . . . ?
C4 C5 C6 O1 0.2(3) . . . . ?
C4 C5 C6 C7 -178.50(17) . . . . ?
C4 C5 C22 C21 177.60(16) . . . . ?
C4 C5 C22 C23 -1.5(2) . . . . ?
C5 C6 C7 O2 -177.07(15) . . . . ?
C5 C6 C7 C8 -0.6(3) . . . . ?
C5 C22 C23 C24 1.2(3) . . . . ?
C6 O1 C38 C39 174.89(14) . . . . ?
C6 C5 C22 C21 -1.2(2) . . . . ?
C6 C5 C22 C23 179.78(16) . . . . ?
C6 C7 C8 C9 -177.13(17) . . . . ?
C6 C7 C8 C21 1.9(3) . . . . ?
C7 O2 C34 C35 -69.0(2) . . . . ?
C7 C8 C9 C10 -179.52(17) . . . . ?
C7 C8 C21 C20 177.77(16) . . . . ?
C7 C8 C21 C22 -2.8(2) . . . . ?
C8 C9 C10 C11 -177.30(17) . . . . ?
C8 C9 C10 C19 1.8(3) . . . . ?
C8 C21 C22 C5 2.5(2) . . . . ?
C8 C21 C22 C23 -178.50(16) . . . . ?
C9 C8 C21 C20 -3.2(3) . . . . ?
C9 C8 C21 C22 176.27(16) . . . . ?
C9 C10 C11 C12 178.12(18) . . . . ?
C9 C10 C19 C18 179.35(16) . . . . ?
C9 C10 C19 C20 -3.2(3) . . . . ?
C10 C11 C12 C13 1.1(3) . . . . ?
C10 C19 C20 C21 1.5(3) . . . . ?
C11 C10 C19 C18 -1.5(3) . . . . ?
C11 C10 C19 C20 175.89(17) . . . . ?
C11 C12 C13 C14 -179.14(18) . . . . ?
C11 C12 C13 C18 1.4(3) . . . . ?
C12 C13 C14 C15 -179.31(16) . . . . ?
C12 C13 C14 C25 4.5(3) . . . . ?
C12 C13 C18 C17 178.32(16) . . . . ?
C12 C13 C18 C19 -3.8(2) . . . . ?
C13 C14 C15 C1 179.93(16) . . . 2_665 ?
C13 C14 C15 C16 -0.5(3) . . . . ?
C13 C14 C25 C26 83.7(2) . . . . ?
C13 C14 C25 C30 -97.5(2) . . . . ?
C13 C18 C19 C10 4.0(2) . . . . ?
C13 C18 C19 C20 -173.32(16) . . . . ?
C14 C13 C18 C17 -1.2(2) . . . . ?
C14 C13 C18 C19 176.67(15) . . . . ?
C14 C15 C16 C17 1.8(2) . . . . ?
C14 C15 C16 C24 -176.28(15) . . . 2_665 ?
C14 C25 C26 C27 178.0(2) . . . . ?
C14 C25 C30 C29 -178.0(2) . . . . ?
C15 C1 C2 C3 1.9(3) 2_665 . . . ?
C15 C14 C25 C26 -92.5(2) . . . . ?
C15 C14 C25 C30 86.2(2) . . . . ?
C15 C16 C17 C18 -3.0(3) . . . . ?
C16 C17 C18 C13 2.7(3) . . . . ?
C16 C17 C18 C19 -175.16(16) . . . . ?
C17 C18 C19 C10 -178.25(16) . . . . ?
C17 C18 C19 C20 4.5(3) . . . . ?
C18 C13 C14 C15 0.2(3) . . . . ?
C18 C13 C14 C25 -176.00(16) . . . . ?
C18 C19 C20 C21 178.87(16) . . . . ?
C19 C10 C11 C12 -1.0(3) . . . . ?
C19 C20 C21 C8 1.7(3) . . . . ?
C19 C20 C21 C22 -177.73(16) . . . . ?
C20 C21 C22 C5 -178.10(16) . . . . ?
C20 C21 C22 C23 0.9(3) . . . . ?
C21 C8 C9 C10 1.5(3) . . . . ?
C21 C22 C23 C24 -177.82(16) . . . . ?
C22 C5 C6 O1 178.91(15) . . . . ?
C22 C5 C6 C7 0.2(3) . . . . ?
C22 C23 C24 C3 0.6(3) . . . . ?
C22 C23 C24 C16 177.95(16) . . . 2_665 ?
C24 C3 C4 C5 1.9(3) . . . . ?
C24 C16 C17 C18 175.09(16) 2_665 . . . ?
C25 C14 C15 C1 -3.9(3) . . . 2_665 ?
C25 C14 C15 C16 175.72(16) . . . . ?
C25 C26 C27 C28 0.0(4) . . . . ?
C26 C25 C30 C29 0.8(3) . . . . ?
C26 C27 C28 C29 0.8(4) . . . . ?
C26 C27 C28 C31 176.4(6) . . . . ?
C26 C27 C28 C31A -176.8(6) . . . . ?
C27 C28 C29 C30 -0.8(4) . . . . ?
C27 C28 C31 C32A 176.0(7) . . . . ?
C27 C28 C31 C33A 61.6(7) . . . . ?
C27 C28 C31 C42A -57.8(9) . . . . ?
C27 C28 C31A C32B 131.0(7) . . . . ?
C27 C28 C31A C33B 7.1(11) . . . . ?
C27 C28 C31A C42B -112.8(7) . . . . ?
C28 C29 C30 C25 0.0(4) . . . . ?
C29 C28 C31 C32A -9.0(12) . . . . ?
C29 C28 C31 C33A -123.4(5) . . . . ?
C29 C28 C31 C42A 117.2(6) . . . . ?
C29 C28 C31A C32B -46.6(11) . . . . ?
C29 C28 C31A C33B -170.6(6) . . . . ?
C29 C28 C31A C42B 69.5(7) . . . . ?
C30 C25 C26 C27 -0.9(4) . . . . ?
C31 C28 C29 C30 -175.8(6) . . . . ?
C31A C28 C29 C30 177.1(5) . . . . ?
C34 O2 C7 C6 -69.5(2) . . . . ?
C34 O2 C7 C8 113.94(18) . . . . ?
C34 C35 C36 C37 179.90(19) . . . . ?
C38 O1 C6 C5 93.62(18) . . . . ?
C38 O1 C6 C7 -87.7(2) . . . . ?
C38 C39 C40 C41 -174.03(16) . . . . ?
